data_2016062
loop_
_publ_author_name
'G. Y. S. K. Swamy'
'B. Sridhar'
'K. Ravikumar'
'Harihara Krishnan'

_publ_section_title
;
 The 1:1 inclusion compounds zolmitriptan--benzene and
 zolmitriptan--phenol
;
_journal_coeditor_code SF3041
_journal_issue 7
_journal_name_full 'Acta Crystallographica Section C'
_journal_page_first o437
_journal_page_last o440
_journal_paper_doi 10.1107/S0108270107026790
_journal_volume 63
_journal_year 2007
_chemical_formula_iupac 'C16 H21 N3 O2, C6 H6'
_chemical_formula_moiety 'C16 H21 N3 O2, C6 H6'
_chemical_formula_sum 'C22 H27 N3 O2'
_chemical_formula_weight 365.47
_chemical_name_systematic
;
(<i>S</i>)-4-{3-[2-(dimethylamino)ethyl]-1<i>H</i>-indol-5-
ylmethyl}oxazolidin-2-one benzene solvate
;
_space_group_IT_number 19
_symmetry_cell_setting orthorhombic
_symmetry_space_group_name_Hall 'P 2ac 2ab'
_symmetry_space_group_name_H-M 'P 21 21 21'
_atom_sites_solution_hydrogens geom
_atom_sites_solution_primary direct
_atom_sites_solution_secondary difmap
_audit_creation_method SHELXL-97
_cell_angle_alpha 90.00
_cell_angle_beta 90.00
_cell_angle_gamma 90.00
_cell_formula_units_Z 4
_cell_length_a 8.6938(5)
_cell_length_b 12.1331(7)
_cell_length_c 19.5321(12)
_cell_measurement_reflns_used 8329
_cell_measurement_temperature 273(2)
_cell_measurement_theta_max 27.236
_cell_measurement_theta_min 2.565
_cell_volume 2060.3(2)
_computing_cell_refinement 'SAINT (Bruker, 2001)'
_computing_data_collection 'SMART (Bruker, 2001)'
_computing_data_reduction SAINT
_computing_molecular_graphics
;
ORTEP-3 (Farrugia, 1997) and PLATON (Spek, 2003)
;
_computing_publication_material 'SHELXL97 and PARST (Nardelli, 1995)'
_computing_structure_refinement 'SHELXL97 (Sheldrick, 1997)'
_computing_structure_solution 'SHELXS97 (Sheldrick, 1997)'
_diffrn_ambient_temperature 293(2)
_diffrn_measured_fraction_theta_full 1.000
_diffrn_measured_fraction_theta_max 1.000
_diffrn_measurement_device 'Bruker SMART APEX'
_diffrn_measurement_device_type 'Bruker SMART APEX CCD area-detector'
_diffrn_measurement_method \w
_diffrn_radiation_monochromator graphite
_diffrn_radiation_source 'fine-focus sealed tube'
_diffrn_radiation_type MoK\a
_diffrn_radiation_wavelength 0.71073
_diffrn_reflns_av_R_equivalents 0.0200
_diffrn_reflns_av_sigmaI/netI 0.0126
_diffrn_reflns_limit_h_max 10
_diffrn_reflns_limit_h_min -10
_diffrn_reflns_limit_k_max 14
_diffrn_reflns_limit_k_min -14
_diffrn_reflns_limit_l_max 23
_diffrn_reflns_limit_l_min -23
_diffrn_reflns_number 15000
_diffrn_reflns_theta_full 25.00
_diffrn_reflns_theta_max 25.00
_diffrn_reflns_theta_min 1.98
_diffrn_standards_number 0
_exptl_absorpt_coefficient_mu 0.076
_exptl_absorpt_correction_type none
_exptl_crystal_colour Colourless
_exptl_crystal_density_diffrn 1.178
_exptl_crystal_density_method 'not measured'
_exptl_crystal_description needles
_exptl_crystal_F_000 784
_exptl_crystal_size_max 0.22
_exptl_crystal_size_mid 0.17
_exptl_crystal_size_min 0.15
_refine_diff_density_max 0.243
_refine_diff_density_min -0.198
_refine_ls_extinction_method none
_refine_ls_goodness_of_fit_ref 1.292
_refine_ls_hydrogen_treatment mixed
_refine_ls_matrix_type full
_refine_ls_number_parameters 254
_refine_ls_number_reflns 2097
_refine_ls_number_restraints 0
_refine_ls_restrained_S_all 1.296
_refine_ls_R_factor_all 0.0410
_refine_ls_R_factor_gt 0.0393
_refine_ls_shift/su_max 0.000
_refine_ls_shift/su_mean 0.000
_refine_ls_structure_factor_coef Fsqd
_refine_ls_weighting_details 'calc w=1/[\s^2^(Fo^2^)+(0.0599P)^2^+0.1882P] where P=(Fo^2^+2Fc^2^)/3'
_refine_ls_weighting_scheme calc
_refine_ls_wR_factor_gt 0.1113
_refine_ls_wR_factor_ref 0.1132
_reflns_number_gt 1995
_reflns_number_total 2097
_reflns_threshold_expression I>2\s(I)
_cod_data_source_file sf3041.cif
_cod_data_source_block I
_cod_depositor_comments
;
The following automatic conversions were performed:
'_geom_bond_publ_flag' value 'Y' changed to 'y' according to
'/home/saulius/struct/CIF-dictionaries/cif_core.dic' dictionary named
'cif_core.dic' version 2.4.1 from 2010-06-29 (8 times).

Automatic conversion script
Id: cif_fix_enum 1527 2010-12-29 10:47:43Z saulius 

The following automatic conversions were performed:

'_geom_bond_publ_flag' value 'Y' changed to 'y' according to
/home/saulius/struct/CIF-dictionaries/cif_core.dic dictionary named
'cif_core.dic' version 2.4.1 from 2010-06-29 (8 times).

Automatic conversion script
Id: cif_fix_values 1715 2011-07-08 13:25:40Z adriana 
;
_cod_database_code 2016062
_cod_database_fobs_code 2016062

loop_
_symmetry_equiv_pos_as_xyz
'x, y, z'
'-x+1/2, -y, z+1/2'
'-x, y+1/2, -z+1/2'
'x+1/2, -y+1/2, -z'

loop_
_atom_site_type_symbol
_atom_site_label
_atom_site_fract_x
_atom_site_fract_y
_atom_site_fract_z
_atom_site_U_iso_or_equiv
_atom_site_adp_type
_atom_site_calc_flag
_atom_site_refinement_flags
_atom_site_occupancy
C C1 0.6871(3) 0.46682(18) 0.58334(11) 0.0476(5) Uani d . 1
H H1 0.7631 0.4265 0.6056 0.057 Uiso calc R 1
C C2 0.6908(3) 0.49690(18) 0.51596(10) 0.0429(5) Uani d . 1
C C3 0.5517(2) 0.55737(17) 0.50370(10) 0.0391(5) Uani d . 1
C C4 0.4911(2) 0.61075(18) 0.44644(10) 0.0408(5) Uani d . 1
H H4 0.5430 0.6074 0.4049 0.049 Uiso calc R 1
C C5 0.3553(3) 0.66813(18) 0.45102(11) 0.0435(5) Uani d . 1
C C6 0.2758(3) 0.6704(2) 0.51412(12) 0.0513(6) Uani d . 1
H H6 0.1837 0.7090 0.5172 0.062 Uiso calc R 1
C C7 0.3313(3) 0.6170(2) 0.57126(11) 0.0502(6) Uani d . 1
H H7 0.2773 0.6183 0.6124 0.060 Uiso calc R 1
C C8 0.4704(3) 0.56099(18) 0.56572(10) 0.0423(5) Uani d . 1
C C9 0.8104(3) 0.4744(2) 0.46281(12) 0.0562(6) Uani d . 1
H H9A 0.8388 0.5435 0.4412 0.067 Uiso calc R 1
H H9B 0.7663 0.4272 0.4279 0.067 Uiso calc R 1
C C10 0.9545(3) 0.42004(19) 0.49074(11) 0.0446(5) Uani d . 1
H H10A 1.0015 0.4688 0.5241 0.053 Uiso calc R 1
H H10B 0.9258 0.3527 0.5142 0.053 Uiso calc R 1
C C11 1.2098(3) 0.3574(2) 0.46999(15) 0.0636(7) Uani d . 1
H H11A 1.2468 0.4138 0.5003 0.095 Uiso calc R 1
H H11B 1.2854 0.3433 0.4353 0.095 Uiso calc R 1
H H11C 1.1910 0.2911 0.4955 0.095 Uiso calc R 1
C C12 1.0116(3) 0.3079(2) 0.39179(15) 0.0649(7) Uani d . 1
H H12A 1.0937 0.2847 0.3622 0.097 Uiso calc R 1
H H12B 0.9285 0.3363 0.3647 0.097 Uiso calc R 1
H H12C 0.9760 0.2461 0.4181 0.097 Uiso calc R 1
C C13 0.2944(3) 0.72946(19) 0.38947(12) 0.0506(5) Uani d . 1
H H13A 0.3665 0.7201 0.3520 0.061 Uiso calc R 1
H H13B 0.2909 0.8074 0.4004 0.061 Uiso calc R 1
C C14 0.1368(3) 0.69437(18) 0.36509(12) 0.0474(5) Uani d . 1
H H14 0.0596 0.7106 0.4003 0.057 Uiso calc R 1
C C15 0.0920(4) 0.7500(2) 0.29724(13) 0.0603(7) Uani d . 1
H H15A -0.0038 0.7902 0.3022 0.072 Uiso calc R 1
H H15B 0.1715 0.8010 0.2827 0.072 Uiso calc R 1
C C16 0.0922(3) 0.5648(2) 0.28072(11) 0.0494(5) Uani d . 1
N N1 0.5545(2) 0.50487(16) 0.61341(10) 0.0482(5) Uani d . 1
N N2 1.0674(2) 0.39388(15) 0.43797(10) 0.0452(4) Uani d . 1
N N3 0.1285(3) 0.57960(16) 0.34577(10) 0.0535(5) Uani d . 1
O O1 0.0754(2) 0.66264(14) 0.24893(8) 0.0610(5) Uani d . 1
O O2 0.0758(3) 0.47902(15) 0.24963(9) 0.0706(6) Uani d . 1
H H1N 0.521(3) 0.498(2) 0.6582(15) 0.059(7) Uiso d . 1
H H3N 0.120(3) 0.528(2) 0.3747(14) 0.058(8) Uiso d . 1
C C17 0.3679(9) 0.2540(6) 0.2754(4) 0.158(3) Uani d D 1
H H17 0.3114 0.3183 0.2692 0.190 Uiso calc R 1
C C18 0.4968(10) 0.2524(6) 0.3174(4) 0.179(3) Uani d D 1
H H18 0.5272 0.3161 0.3402 0.215 Uiso calc R 1
C C19 0.5801(7) 0.1556(8) 0.3253(3) 0.158(3) Uani d D 1
H H19 0.6678 0.1544 0.3525 0.190 Uiso calc R 1
C C20 0.5313(7) 0.0608(6) 0.2920(3) 0.153(3) Uani d D 1
H H20 0.5881 -0.0035 0.2978 0.184 Uiso calc R 1
C C21 0.4018(8) 0.0571(5) 0.2505(3) 0.148(2) Uani d D 1
H H21 0.3686 -0.0073 0.2294 0.177 Uiso calc R 1
C C22 0.3256(6) 0.1569(7) 0.2428(3) 0.148(3) Uani d D 1
H H22 0.2406 0.1588 0.2140 0.177 Uiso calc R 1

loop_
_atom_site_aniso_label
_atom_site_aniso_U_11
_atom_site_aniso_U_22
_atom_site_aniso_U_33
_atom_site_aniso_U_12
_atom_site_aniso_U_13
_atom_site_aniso_U_23
C1 0.0544(13) 0.0471(12) 0.0414(10) 0.0043(10) -0.0049(10) 0.0035(9)
C2 0.0455(11) 0.0441(11) 0.0392(10) 0.0015(10) -0.0012(9) -0.0005(9)
C3 0.0406(10) 0.0399(10) 0.0367(10) -0.0043(9) -0.0003(8) -0.0040(8)
C4 0.0421(10) 0.0454(11) 0.0350(10) -0.0035(9) -0.0022(9) -0.0015(9)
C5 0.0446(11) 0.0421(11) 0.0439(11) -0.0042(9) -0.0062(9) -0.0053(9)
C6 0.0452(12) 0.0549(13) 0.0539(13) 0.0061(11) -0.0023(11) -0.0125(11)
C7 0.0493(12) 0.0598(13) 0.0416(11) -0.0006(11) 0.0069(10) -0.0109(10)
C8 0.0475(11) 0.0443(11) 0.0351(10) -0.0053(10) -0.0004(9) -0.0038(9)
C9 0.0533(13) 0.0717(16) 0.0437(11) 0.0155(12) 0.0031(11) 0.0064(11)
C10 0.0457(11) 0.0452(11) 0.0428(11) 0.0030(10) -0.0023(9) 0.0011(9)
C11 0.0470(13) 0.0700(16) 0.0738(17) 0.0131(13) -0.0032(13) 0.0006(14)
C12 0.0664(16) 0.0591(14) 0.0692(15) 0.0031(13) 0.0010(14) -0.0193(13)
C13 0.0522(12) 0.0423(11) 0.0572(13) 0.0021(10) -0.0093(11) 0.0015(10)
C14 0.0502(12) 0.0431(11) 0.0489(12) 0.0088(10) -0.0082(10) -0.0043(10)
C15 0.0708(16) 0.0484(13) 0.0615(14) 0.0064(13) -0.0201(14) 0.0024(11)
C16 0.0567(13) 0.0507(12) 0.0408(11) -0.0005(11) -0.0086(10) 0.0008(10)
N1 0.0570(11) 0.0543(10) 0.0332(9) -0.0006(10) 0.0033(9) 0.0023(8)
N2 0.0446(10) 0.0428(9) 0.0481(10) 0.0034(8) 0.0003(8) -0.0009(8)
N3 0.0786(14) 0.0428(10) 0.0392(10) -0.0066(10) -0.0131(10) 0.0046(8)
O1 0.0813(12) 0.0579(10) 0.0437(9) 0.0075(9) -0.0162(9) 0.0069(8)
O2 0.1059(16) 0.0572(10) 0.0487(9) -0.0042(11) -0.0198(11) -0.0082(8)
C17 0.158(6) 0.150(6) 0.166(6) 0.050(5) 0.084(5) 0.054(5)
C18 0.191(8) 0.198(8) 0.147(6) -0.050(7) 0.086(6) 0.013(6)
C19 0.097(3) 0.296(10) 0.081(3) -0.006(6) 0.025(3) 0.024(5)
C20 0.133(5) 0.230(8) 0.097(3) 0.082(5) 0.040(3) 0.049(4)
C21 0.158(6) 0.179(6) 0.105(4) 0.015(5) 0.049(4) 0.017(4)
C22 0.083(3) 0.255(8) 0.105(4) 0.037(5) 0.035(3) 0.064(5)

loop_
_atom_type_symbol
_atom_type_description
_atom_type_scat_dispersion_real
_atom_type_scat_dispersion_imag
_atom_type_scat_source
C C 0.0033 0.0000 'International Tables Vol C Tables 4.2.6.8 and 6.1.1.4'
H H 0.0000 0.0000 'International Tables Vol C Tables 4.2.6.8 and 6.1.1.4'
N N 0.0061 0.0000 'International Tables Vol C Tables 4.2.6.8 and 6.1.1.4'
O O 0.0106 0.0000 'International Tables Vol C Tables 4.2.6.8 and 6.1.1.4'

loop_
_geom_angle_atom_site_label_1
_geom_angle_atom_site_label_2
_geom_angle_atom_site_label_3
_geom_angle
_geom_angle_publ_flag
C2 C1 N1 110.0(2) ?
C2 C1 H1 125.0 ?
N1 C1 H1 125.0 ?
C1 C2 C3 106.1(2) ?
C1 C2 C9 129.6(2) ?
C3 C2 C9 124.32(19) ?
C4 C3 C8 119.15(19) ?
C4 C3 C2 133.58(19) ?
C8 C3 C2 107.25(18) ?
C5 C4 C3 120.50(19) ?
C5 C4 H4 119.8 ?
C3 C4 H4 119.8 ?
C4 C5 C6 119.2(2) ?
C4 C5 C13 120.0(2) ?
C6 C5 C13 120.9(2) ?
C7 C6 C5 121.7(2) ?
C7 C6 H6 119.1 ?
C5 C6 H6 119.1 ?
C6 C7 C8 118.1(2) ?
C6 C7 H7 121.0 ?
C8 C7 H7 121.0 ?
N1 C8 C7 131.0(2) ?
N1 C8 C3 107.67(19) ?
C7 C8 C3 121.4(2) ?
C2 C9 C10 113.83(19) ?
C2 C9 H9A 108.8 ?
C10 C9 H9A 108.8 ?
C2 C9 H9B 108.8 ?
C10 C9 H9B 108.8 ?
H9A C9 H9B 107.7 ?
N2 C10 C9 113.35(18) ?
N2 C10 H10A 108.9 ?
C9 C10 H10A 108.9 ?
N2 C10 H10B 108.9 ?
C9 C10 H10B 108.9 ?
H10A C10 H10B 107.7 ?
N2 C11 H11A 109.5 ?
N2 C11 H11B 109.5 ?
H11A C11 H11B 109.5 ?
N2 C11 H11C 109.5 ?
H11A C11 H11C 109.5 ?
H11B C11 H11C 109.5 ?
N2 C12 H12A 109.5 ?
N2 C12 H12B 109.5 ?
H12A C12 H12B 109.5 ?
N2 C12 H12C 109.5 ?
H12A C12 H12C 109.5 ?
H12B C12 H12C 109.5 ?
C5 C13 C14 115.5(2) ?
C5 C13 H13A 108.4 ?
C14 C13 H13A 108.4 ?
C5 C13 H13B 108.4 ?
C14 C13 H13B 108.4 ?
H13A C13 H13B 107.5 ?
N3 C14 C13 113.5(2) y
N3 C14 C15 100.69(18) ?
C13 C14 C15 112.2(2) ?
N3 C14 H14 110.0 ?
C13 C14 H14 110.0 ?
C15 C14 H14 110.0 ?
O1 C15 C14 105.64(18) ?
O1 C15 H15A 110.6 ?
C14 C15 H15A 110.6 ?
O1 C15 H15B 110.6 ?
C14 C15 H15B 110.6 ?
H15A C15 H15B 108.7 ?
O2 C16 N3 128.8(2) ?
O2 C16 O1 120.80(19) y
N3 C16 O1 110.4(2) ?
C8 N1 C1 108.97(18) y
C8 N1 H1N 121.4(17) ?
C1 N1 H1N 129.6(17) ?
C11 N2 C10 109.56(19) y
C11 N2 C12 109.3(2) y
C10 N2 C12 111.6(2) ?
C16 N3 C14 113.2(2) ?
C16 N3 H3N 121.6(18) ?
C14 N3 H3N 122.7(17) ?
C16 O1 C15 109.81(17) ?
C22 C17 C18 118.2(7) ?
C22 C17 H17 120.9 ?
C18 C17 H17 120.9 ?
C19 C18 C17 119.9(7) ?
C19 C18 H18 120.1 ?
C17 C18 H18 120.1 ?
C20 C19 C18 119.3(6) ?
C20 C19 H19 120.3 ?
C18 C19 H19 120.3 ?
C19 C20 C21 123.2(6) ?
C19 C20 H20 118.4 ?
C21 C20 H20 118.4 ?
C20 C21 C22 114.9(5) ?
C20 C21 H21 122.5 ?
C22 C21 H21 122.5 ?
C21 C22 C17 124.4(6) ?
C21 C22 H22 117.8 ?
C17 C22 H22 117.8 ?

loop_
_geom_bond_atom_site_label_1
_geom_bond_atom_site_label_2
_geom_bond_distance
_geom_bond_publ_flag
C1 C2 1.366(3) ?
C1 N1 1.374(3) y
C1 H1 0.9300 ?
C2 C3 1.435(3) ?
C2 C9 1.494(3) ?
C3 C4 1.396(3) ?
C3 C8 1.403(3) ?
C4 C5 1.373(3) ?
C4 H4 0.9300 ?
C5 C6 1.413(3) ?
C5 C13 1.510(3) ?
C6 C7 1.378(3) ?
C6 H6 0.9300 ?
C7 C8 1.391(3) ?
C7 H7 0.9300 ?
C8 N1 1.366(3) y
C9 C10 1.518(3) ?
C9 H9A 0.9700 ?
C9 H9B 0.9700 ?
C10 N2 1.458(3) y
C10 H10A 0.9700 ?
C10 H10B 0.9700 ?
C11 N2 1.456(3) ?
C11 H11A 0.9600 ?
C11 H11B 0.9600 ?
C11 H11C 0.9600 ?
C12 N2 1.462(3) y
C12 H12A 0.9600 ?
C12 H12B 0.9600 ?
C12 H12C 0.9600 ?
C13 C14 1.512(3) ?
C13 H13A 0.9700 ?
C13 H13B 0.9700 ?
C14 N3 1.445(3) y
C14 C15 1.537(3) ?
C14 H14 0.9800 ?
C15 O1 1.427(3) ?
C15 H15A 0.9700 ?
C15 H15B 0.9700 ?
C16 O2 1.213(3) y
C16 N3 1.321(3) y
C16 O1 1.348(3) y
N1 H1N 0.93(3) ?
N3 H3N 0.84(3) ?
C17 C22 1.388(11) ?
C17 C18 1.389(11) ?
C17 H17 0.9300 ?
C18 C19 1.388(12) ?
C18 H18 0.9300 ?
C19 C20 1.388(11) ?
C19 H19 0.9300 ?
C20 C21 1.388(9) ?
C20 H20 0.9300 ?
C21 C22 1.388(10) ?
C21 H21 0.9300 ?
C22 H22 0.9300 ?

loop_
_geom_hbond_atom_site_label_D
_geom_hbond_atom_site_label_H
_geom_hbond_atom_site_label_A
_geom_hbond_site_symmetry_A
_geom_hbond_distance_DH
_geom_hbond_distance_HA
_geom_hbond_distance_DA
_geom_hbond_angle_DHA
N1 H1N O2 2_565 0.93(3) 1.99(3) 2.898(3) 165(2)
N3 H3N N2 1_455 0.84(3) 2.10(3) 2.933(3) 171(3)
C15 H15A O2 3 0.97 2.58 3.269(3) 127.9
C1 H1 Cg1 3_556 0.93 2.88 3.768 159
C11 H11A Cg2 1_655 0.96 2.83 3.658 145
C13 H13B Cg3 3_446 0.96 2.87 3.699 144

loop_
_geom_torsion_atom_site_label_1
_geom_torsion_atom_site_label_2
_geom_torsion_atom_site_label_3
_geom_torsion_atom_site_label_4
_geom_torsion
_geom_torsion_publ_flag
N1 C1 C2 C3 0.0(3) ?
N1 C1 C2 C9 -179.8(2) ?
C1 C2 C3 C4 178.4(2) ?
C9 C2 C3 C4 -1.7(4) ?
C1 C2 C3 C8 0.3(2) ?
C9 C2 C3 C8 -179.9(2) ?
C8 C3 C4 C5 1.4(3) ?
C2 C3 C4 C5 -176.5(2) ?
C3 C4 C5 C6 -1.4(3) ?
C3 C4 C5 C13 177.4(2) ?
C4 C5 C6 C7 0.3(3) ?
C13 C5 C6 C7 -178.6(2) y
C5 C6 C7 C8 0.8(4) ?
C6 C7 C8 N1 177.5(2) ?
C6 C7 C8 C3 -0.8(3) ?
C4 C3 C8 N1 -178.94(18) ?
C2 C3 C8 N1 -0.5(2) ?
C4 C3 C8 C7 -0.3(3) ?
C2 C3 C8 C7 178.16(19) ?
C1 C2 C9 C10 -6.7(4) y
C3 C2 C9 C10 173.5(2) ?
C2 C9 C10 N2 177.3(2) y
C4 C5 C13 C14 120.8(2) y
C6 C5 C13 C14 -60.3(3) ?
C5 C13 C14 N3 -59.4(3) ?
C5 C13 C14 C15 -172.7(2) ?
N3 C14 C15 O1 -3.8(3) ?
C13 C14 C15 O1 117.2(2) y
C7 C8 N1 C1 -178.0(2) ?
C3 C8 N1 C1 0.5(2) ?
C2 C1 N1 C8 -0.3(3) ?
C9 C10 N2 C11 171.7(2) ?
C9 C10 N2 C12 -67.2(3) ?
O2 C16 N3 C14 -179.6(3) ?
O1 C16 N3 C14 1.2(3) ?
C13 C14 N3 C16 -118.4(2) ?
C15 C14 N3 C16 1.7(3) ?
O2 C16 O1 C15 176.8(3) ?
N3 C16 O1 C15 -3.9(3) ?
C14 C15 O1 C16 4.8(3) ?
C22 C17 C18 C19 0.6(9) ?
C17 C18 C19 C20 -1.4(9) ?
C18 C19 C20 C21 0.2(9) ?
C19 C20 C21 C22 1.7(7) ?
C20 C21 C22 C17 -2.5(8) ?
C18 C17 C22 C21 1.4(9) ?

loop_
_cod_related_entry_id
_cod_related_entry_database
_cod_related_entry_code
1 ChemSpider 30654064
